data_7153854
loop_
_publ_author_name
'White, Nicholas G.'
'Cola\,co, Ana R'
'Marques, Igor'
'F\'elix, V\'itor'
'Beer, Paul D.'

_publ_section_title
;
 Halide selective anion recognition by an amide-triazolium axle containing
 [2]rotaxane.
;
_journal_issue 27
_journal_name_full 'Organic &amp; biomolecular chemistry'
_journal_page_first 4924
_journal_page_last 4931
_journal_paper_doi 10.1039/c4ob00801d
_journal_volume 12
_journal_year 2014
_chemical_compound_source synthesized
_chemical_formula_moiety 'C84 H95 N4 O, C32 H35 N3 O10, Br1'
_chemical_formula_sum 'C116 H130 Br N7 O11'
_chemical_formula_weight 1878.25
_space_group_IT_number 2
_symmetry_cell_setting triclinic
_symmetry_space_group_name_Hall '-P 1'
_symmetry_space_group_name_H-M 'P -1'
_atom_sites_solution_hydrogens difmap
_atom_sites_solution_primary other
_cell_angle_alpha 92.117(5)
_cell_angle_beta 95.202(6)
_cell_angle_gamma 109.608(7)
_cell_formula_units_Z 2
_cell_length_a 11.6001(9)
_cell_length_b 11.9543(8)
_cell_length_c 38.070(2)
_cell_measurement_reflns_used 10128
_cell_measurement_temperature 100
_cell_measurement_theta_max 26.04
_cell_measurement_theta_min 1.76
_cell_volume 4939.8(6)
_computing_cell_refinement 'CrysAlis Pro, (Oxford Diffraction, 2011)'
_computing_data_collection 'Crystal Clear (Rigaku, 1997--2002)'
_computing_data_reduction 'CrysAlis Pro, (Oxford Diffraction, 2011)'
_computing_publication_material 'CRYSTALS (Betteridge et al., 2003)'
_computing_structure_refinement 'CRYSTALS (Betteridge et al., 2003)'
_computing_structure_solution 'Superflip (Palatinus & Chapuis, 2007)'
_diffrn_ambient_temperature 100
_diffrn_measured_fraction_theta_full 0.818
_diffrn_measured_fraction_theta_max 0.801
_diffrn_measurement_device Area
_diffrn_measurement_device_type synchrotron
_diffrn_measurement_method \w
_diffrn_radiation_monochromator synchrotron
_diffrn_radiation_type synchrotron
_diffrn_radiation_wavelength 0.68890
_diffrn_reflns_av_R_equivalents 0.1217
_diffrn_reflns_limit_h_max 14
_diffrn_reflns_limit_h_min -14
_diffrn_reflns_limit_k_max 15
_diffrn_reflns_limit_k_min -15
_diffrn_reflns_limit_l_max 47
_diffrn_reflns_limit_l_min 0
_diffrn_reflns_number 42349
_diffrn_reflns_theta_full 25.257
_diffrn_reflns_theta_max 26.038
_diffrn_reflns_theta_min 1.757
_diffrn_standards_number 0
_exptl_absorpt_coefficient_mu 0.482
_exptl_absorpt_correction_T_max 1.00
_exptl_absorpt_correction_T_min 0.558
_exptl_absorpt_correction_type multi-scan
_exptl_absorpt_process_details
;
CrysAlis Pro, Oxford Diffraction,
Version 1.171.35.19 (release 27-10-2011 CrysAlis171 .NET)
(compiled Oct 27 2011,15:02:11)
Empirical absorption correction using spherical harmonics,
 implemented in SCALE3 ABSPACK scaling algorithm.
;
_exptl_crystal_colour colourless
_exptl_crystal_density_diffrn 1.263
_exptl_crystal_density_method 'not measured'
_exptl_crystal_description plate
_exptl_crystal_F_000 1995.999
_exptl_crystal_size_max 0.120
_exptl_crystal_size_mid 0.120
_exptl_crystal_size_min 0.020
_refine_diff_density_max 1.52
_refine_diff_density_min -0.71
_refine_ls_extinction_method None
_refine_ls_goodness_of_fit_ref 1.0893
_refine_ls_hydrogen_treatment constr
_refine_ls_matrix_type full
_refine_ls_number_parameters 1397
_refine_ls_number_reflns 10354
_refine_ls_number_restraints 1490
_refine_ls_R_factor_all 0.1692
_refine_ls_R_factor_gt 0.1407
_refine_ls_shift/su_max 0.0004631
_refine_ls_shift/su_mean 0.0000506
_refine_ls_structure_factor_coef Fsqd
_refine_ls_weighting_details
;
 Method, part 1, Chebychev polynomial, (Watkin, 1994, Prince, 1982) 
 [weight] = 1.0/[A~0~*T~0~(x)+A~1~*T~1~(x) ... +A~n-1~]*T~n-1~(x)] 
 where A~i~ are the Chebychev coefficients listed below and x= Fcalc/Fmax 
 Method = Robust Weighting (Prince, 1982) 
 W = [weight] * [1-(deltaF/6*sigmaF)^2^]^2^ 
 A~i~ are: 
 0.324E+04 0.418E+04 0.238E+04 931. 
;
_refine_ls_weighting_scheme calc
_refine_ls_wR_factor_all 0.3363
_refine_ls_wR_factor_gt 0.3239
_refine_ls_wR_factor_ref 0.3363
_reflns_limit_h_max 14
_reflns_limit_h_min -14
_reflns_limit_k_max 15
_reflns_limit_k_min -15
_reflns_limit_l_max 47
_reflns_limit_l_min 0
_reflns_number_gt 7380
_reflns_number_total 17167
_reflns_threshold_expression I>2.0\s(I)
_oxford_diffrn_Wilson_B_factor 3.35
_oxford_diffrn_Wilson_scale 0.09
_oxford_refine_ls_r_factor_ref 0.1692
_oxford_refine_ls_scale 4.35(16)
_oxford_reflns_number_all 10354
_oxford_reflns_threshold_expression_ref I>-3.0\s(I)
_cod_data_source_file c4ob00801d2.cif
_cod_data_source_block amidetrz+rotaxBr
_cod_depositor_comments
;
The following automatic conversions were performed:

'_atom_sites_solution_primary' value 'Other' changed to 'other'
according to
/usr/data/users/saulius/crontab/automatic-downloads/rss-feeds/RSC/lib/dictionaries/cif_core.dic
dictionary named 'cif_core.dic' version 2.4.2 from 2011-04-26.

Automatic conversion script
Id: cif_fix_values 2281 2013-09-26 08:29:07Z andrius 

 Adding full bibliography for 7153854.cif.
;
_cod_original_sg_symbol_H-M 'P -1 '
_cod_original_formula_sum 'C116 H130 Br1 N7 O11'
_cod_database_code 7153854

loop_
_symmetry_equiv_pos_as_xyz
x,y,z
-x,-y,-z

loop_
_atom_site_label
_atom_site_type_symbol
_atom_site_fract_x
_atom_site_fract_y
_atom_site_fract_z
_atom_site_U_iso_or_equiv
_atom_site_occupancy
_atom_site_adp_type
_atom_site_refinement_flags_posn
_atom_site_refinement_flags_adp
_atom_site_disorder_group
O1 O 0.4833(13) 1.1297(10) 0.1486(3) 0.1030 1.0000 Uani . U .
O2 O 0.6426(14) 1.0838(10) 0.1402(4) 0.1151 1.0000 Uani . U .
N3 N 0.5394(16) 1.0622(12) 0.1489(4) 0.0889 1.0000 Uani . U .
C4 C 0.4787(16) 0.9397(12) 0.1610(4) 0.0719 1.0000 Uani . U .
C5 C 0.5500(15) 0.8688(12) 0.1651(4) 0.0676 1.0000 Uani . U .
C6 C 0.4932(13) 0.7546(12) 0.1763(4) 0.0617 1.0000 Uani . U .
C7 C 0.3728(13) 0.7239(12) 0.1819(4) 0.0602 1.0000 Uani . U .
C8 C 0.3005(14) 0.7953(12) 0.1781(4) 0.0659 1.0000 Uani . U .
C9 C 0.3577(15) 0.9082(12) 0.1673(4) 0.0715 1.0000 Uani . U .
O10 O 0.6688(9) 0.7124(9) 0.1672(3) 0.0908 1.0000 Uani . U .
C11 C 0.5669(13) 0.6771(12) 0.1791(4) 0.0653 1.0000 Uani . U .
N12 N 0.5232(10) 0.5727(10) 0.1929(3) 0.0685 1.0000 Uani . U .
C13 C 0.5994(14) 0.4975(13) 0.1933(5) 0.0820 1.0000 Uani D U .
C14 C 0.5229(14) 0.3716(11) 0.2016(4) 0.0823 1.0000 Uani D U .
O15 O 0.4898(10) 0.3782(8) 0.2360(3) 0.0863 1.0000 Uani D U .
C16 C 0.4220(15) 0.2741(11) 0.2453(4) 0.0848 1.0000 Uani D U .
C17 C 0.3851(14) 0.1629(10) 0.2271(4) 0.0873 1.0000 Uani D U .
C18 C 0.3168(15) 0.0604(13) 0.2422(4) 0.0927 1.0000 Uani D U .
C19 C 0.2825(18) 0.0677(13) 0.2760(4) 0.0978 1.0000 Uani D U .
C20 C 0.3142(16) 0.1780(10) 0.2947(5) 0.0977 1.0000 Uani D U .
C21 C 0.3856(16) 0.2782(13) 0.2791(4) 0.0927 1.0000 Uani D U .
O22 O 0.2195(13) -0.0278(10) 0.2926(4) 0.1100 1.0000 Uani D U .
C23 C 0.188(7) -0.156(4) 0.2784(18) 0.1157 0.4000 Uani D U 1
C24 C 0.073(4) -0.244(5) 0.2996(18) 0.1249 0.4000 Uani D U 1
O25 O -0.041(4) -0.227(3) 0.2886(11) 0.1246 0.4000 Uani D U 1
C26 C -0.135(4) -0.300(4) 0.3077(13) 0.1346 0.4000 Uani D U 1
C27 C -0.216(4) -0.264(3) 0.3058(12) 0.1377 0.4000 Uani D U 1
C28 C -0.325(3) -0.331(3) 0.2900(15) 0.1453 0.4000 Uani D U 1
C29 C -0.415(4) -0.281(4) 0.2806(11) 0.1484 0.4000 Uani D U 1
O30 O -0.413(4) -0.195(3) 0.3081(9) 0.1465 0.4000 Uani D U 1
C31 C -0.473(3) -0.117(3) 0.2941(15) 0.1453 0.4000 Uani D U 1
C32 C -0.389(5) 0.000(3) 0.2965(13) 0.1389 0.4000 Uani D U 1
O33 O -0.387(3) 0.044(2) 0.2635(10) 0.1256 0.4000 Uani D U 1
C34 C -0.312(4) 0.1453(18) 0.2499(10) 0.1087 0.4000 Uani D U 1
C35 C -0.279(4) 0.256(2) 0.2689(8) 0.1003 0.4000 Uani D U 1
C36 C -0.206(4) 0.3584(18) 0.2544(9) 0.0914 0.4000 Uani D U 1
C37 C -0.160(3) 0.3500(14) 0.2219(7) 0.0882 0.4000 Uani D U 1
C38 C -0.185(4) 0.2381(16) 0.2046(8) 0.0923 0.4000 Uani D U 1
C39 C -0.251(5) 0.1352(16) 0.2204(12) 0.1013 0.4000 Uani D U 1
O40 O -0.094(2) 0.4519(15) 0.2067(7) 0.0829 0.4000 Uani D U 1
C41 C -0.066(3) 0.559(2) 0.2273(8) 0.0840 0.4000 Uani D U 1
C42 C -0.0095(19) 0.661(2) 0.2048(12) 0.0857 0.4000 Uani D U 1
N43 N 0.1193(10) 0.6678(9) 0.2000(4) 0.0780 1.0000 Uani D U .
C44 C 0.1700(14) 0.7689(13) 0.1835(4) 0.0722 1.0000 Uani . U .
O45 O 0.1144(10) 0.8328(9) 0.1750(3) 0.0968 1.0000 Uani . U .
Br1 Br 0.26445(15) 0.51626(12) 0.24694(4) 0.0684 1.0000 Uani . . .
O46 O -0.0583(10) 0.3861(10) 0.3523(3) 0.0912 1.0000 Uani . U .
C3 C 0.0123(14) 0.3749(12) 0.3317(4) 0.0615 1.0000 Uani . U .
N4 N 0.1139(10) 0.4663(9) 0.3252(3) 0.0562 1.0000 Uani . U .
C110 C 0.1729(9) 0.5678(10) 0.3478(3) 0.0508 1.0000 Uani D U .
C111 C 0.1161(11) 0.6085(10) 0.3733(3) 0.0551 1.0000 Uani D U .
C112 C 0.1866(9) 0.7018(10) 0.3974(3) 0.0518 1.0000 Uani D U .
C113 C 0.3142(9) 0.7522(10) 0.3986(3) 0.0466 1.0000 Uani D U .
C114 C 0.3689(11) 0.7094(10) 0.3725(3) 0.0500 1.0000 Uani D U .
C10 C 0.3004(9) 0.6166(10) 0.3479(3) 0.0564 1.0000 Uani D U .
C115 C 0.3871(12) 0.8461(11) 0.4284(3) 0.0494 1.0000 Uani . U .
C12 C 0.3299(11) 0.7966(10) 0.4621(3) 0.0481 1.0000 Uani . U .
C116 C 0.3132(12) 0.6798(11) 0.4695(4) 0.0531 1.0000 Uani . U .
C117 C 0.2627(12) 0.6318(12) 0.4992(4) 0.0573 1.0000 Uani . U .
C15 C 0.2239(11) 0.6966(11) 0.5231(4) 0.0526 1.0000 Uani . U .
C118 C 0.2380(11) 0.8128(11) 0.5153(3) 0.0502 1.0000 Uani . U .
C119 C 0.2893(11) 0.8627(11) 0.4859(3) 0.0486 1.0000 Uani . U .
C120 C 0.1672(13) 0.6464(12) 0.5558(4) 0.0580 1.0000 Uani . U .
C121 C 0.1582(17) 0.5176(13) 0.5596(5) 0.0864 1.0000 Uani . U .
C122 C 0.2462(14) 0.7220(14) 0.5888(4) 0.0697 1.0000 Uani . U .
C123 C 0.0374(12) 0.6472(13) 0.5547(4) 0.0646 1.0000 Uani . U .
C22 C 0.3758(12) 0.9666(11) 0.4226(3) 0.0504 1.0000 Uani . U .
C124 C 0.2934(11) 0.9852(11) 0.3966(4) 0.0544 1.0000 Uani . U .
C125 C 0.2826(13) 1.0993(12) 0.3941(4) 0.0597 1.0000 Uani . U .
C25 C 0.3503(13) 1.1961(12) 0.4172(4) 0.0590 1.0000 Uani . U .
C126 C 0.4340(12) 1.1750(11) 0.4415(4) 0.0560 1.0000 Uani . U .
C127 C 0.4483(13) 1.0625(11) 0.4441(4) 0.0546 1.0000 Uani . U .
C128 C 0.3321(14) 1.3143(12) 0.4160(4) 0.0692 1.0000 Uani . U .
C129 C 0.2932(19) 1.3414(13) 0.4517(5) 0.0964 1.0000 Uani . U .
C30 C 0.4496(16) 1.4085(15) 0.4106(6) 0.1120 1.0000 Uani . U .
C130 C 0.2302(16) 1.3172(14) 0.3910(5) 0.0884 1.0000 Uani . U .
C131 C 0.5232(12) 0.8619(11) 0.4312(3) 0.0480 1.0000 Uani . U .
C33 C 0.5834(12) 0.8197(11) 0.4578(3) 0.0485 1.0000 Uani . U .
C132 C 0.7045(12) 0.8304(11) 0.4585(4) 0.0553 1.0000 Uani . U .
C133 C 0.7704(12) 0.8832(11) 0.4317(3) 0.0488 1.0000 Uani . U .
C134 C 0.7157(11) 0.9287(11) 0.4056(3) 0.0503 1.0000 Uani . U .
C135 C 0.5937(11) 0.9197(11) 0.4053(3) 0.0491 1.0000 Uani . U .
C136 C 0.9053(12) 0.8941(12) 0.4312(4) 0.0619 1.0000 Uani . U .
C137 C 0.9528(13) 0.8405(12) 0.4614(4) 0.0660 1.0000 Uani . U .
C40 C 0.9194(13) 0.8265(13) 0.3974(4) 0.0690 1.0000 Uani . U .
C138 C 0.9861(12) 1.0257(12) 0.4317(4) 0.0659 1.0000 Uani . U .
C139 C -0.0087(12) 0.2604(10) 0.3128(3) 0.0566 1.0000 Uani D U .
C43 C 0.0226(11) 0.2441(9) 0.2792(3) 0.0474 1.0000 Uani D U .
C140 C 0.0042(12) 0.1322(8) 0.2633(3) 0.0572 1.0000 Uani D U .
C45 C 0.0349(11) 0.1258(10) 0.2280(4) 0.0471 1.0000 Uani . U .
N46 N -0.0097(10) 0.0370(9) 0.2033(3) 0.0583 1.0000 Uani . U .
N47 N 0.0359(10) 0.0637(9) 0.1727(3) 0.0592 1.0000 Uani . U .
N48 N 0.1125(8) 0.1744(8) 0.1786(3) 0.0410 1.0000 Uani . U .
C49 C 0.1191(10) 0.2123(10) 0.2117(3) 0.0413 1.0000 Uani . U .
C50 C 0.1814(10) 0.2314(10) 0.1510(3) 0.0446 1.0000 Uani . U .
C51 C 0.2137(10) 0.1643(10) 0.1264(3) 0.0438 1.0000 Uani . U .
C52 C 0.2765(11) 0.2199(10) 0.0999(3) 0.0482 1.0000 Uani . U .
C53 C 0.3075(10) 0.3436(9) 0.0967(3) 0.0375 1.0000 Uani . U .
C54 C 0.3775(10) 0.4011(10) 0.0661(3) 0.0411 1.0000 Uani . U .
C55 C 0.5160(10) 0.4186(9) 0.0744(3) 0.0370 1.0000 Uani . U .
C56 C 0.5592(11) 0.3486(10) 0.0964(3) 0.0438 1.0000 Uani . U .
C57 C 0.6825(11) 0.3591(11) 0.1001(4) 0.0540 1.0000 Uani . U .
C58 C 0.7707(11) 0.4375(10) 0.0820(3) 0.0446 1.0000 Uani . U .
C59 C 0.7222(11) 0.5089(10) 0.0604(3) 0.0433 1.0000 Uani . U .
C60 C 0.6001(10) 0.5000(10) 0.0564(3) 0.0434 1.0000 Uani . U .
C61 C 0.9086(11) 0.4471(12) 0.0864(4) 0.0597 1.0000 Uani . U .
C62 C 0.9620(15) 0.5148(17) 0.1204(5) 0.0972 1.0000 Uani . U .
C63 C 0.9748(12) 0.5161(15) 0.0574(5) 0.0816 1.0000 Uani . U .
C64 C 0.9136(12) 0.3259(12) 0.0855(5) 0.0799 1.0000 Uani . U .
C65 C 0.3232(10) 0.3149(9) 0.0323(3) 0.0355 1.0000 Uani . U .
C66 C 0.1963(10) 0.2698(11) 0.0240(3) 0.0470 1.0000 Uani . U .
C67 C 0.1434(11) 0.1991(10) -0.0071(3) 0.0439 1.0000 Uani . U .
C68 C 0.2127(10) 0.1683(9) -0.0295(3) 0.0383 1.0000 Uani . U .
C69 C 0.3413(10) 0.2076(10) -0.0201(3) 0.0396 1.0000 Uani . U .
C70 C 0.3940(10) 0.2805(9) 0.0107(3) 0.0366 1.0000 Uani . U .
C71 C 0.1532(11) 0.0933(10) -0.0645(3) 0.0470 1.0000 Uani . U .
C72 C 0.0486(11) -0.0207(11) -0.0565(4) 0.0558 1.0000 Uani . U .
C73 C 0.2425(12) 0.0553(12) -0.0839(4) 0.0568 1.0000 Uani . U .
C74 C 0.0958(12) 0.1658(11) -0.0884(3) 0.0522 1.0000 Uani . U .
C75 C 0.3666(9) 0.5228(8) 0.0599(2) 0.0384 1.0000 Uani D U .
C76 C 0.4266(10) 0.6197(8) 0.0842(3) 0.0448 1.0000 Uani D U .
C77 C 0.4135(10) 0.7301(9) 0.0790(3) 0.0481 1.0000 Uani D U .
C78 C 0.3421(10) 0.7476(9) 0.0497(3) 0.0503 1.0000 Uani D U .
C79 C 0.2886(11) 0.6508(8) 0.0251(3) 0.0490 1.0000 Uani D U .
C80 C 0.2990(10) 0.5398(9) 0.0300(3) 0.0465 1.0000 Uani D U .
C81 C 0.3250(13) 0.8670(11) 0.0454(4) 0.0631 1.0000 Uani . U .
C82 C 0.4453(14) 0.9721(12) 0.0548(5) 0.0901 1.0000 Uani . U .
C83 C 0.2429(17) 0.8815(14) 0.0741(6) 0.0973 1.0000 Uani . U .
C84 C 0.260(2) 0.8731(15) 0.0103(5) 0.1160 1.0000 Uani . U .
C85 C 0.2705(10) 0.4076(10) 0.1220(3) 0.0412 1.0000 Uani . U .
C86 C 0.2085(11) 0.3492(10) 0.1491(3) 0.0453 1.0000 Uani . U .
C87 C -0.1038(13) -0.0812(11) 0.2046(4) 0.0710 1.0000 Uani . U .
C88 C -0.0457(15) 0.0317(10) 0.2821(3) 0.0760 1.0000 Uani D U .
C89 C -0.0669(15) 0.1607(9) 0.3306(4) 0.0776 1.0000 Uani D U .
C109 C -0.0837(18) 0.0483(11) 0.3149(4) 0.0938 1.0000 Uani D U .
C223 C 0.202(4) -0.130(2) 0.2747(8) 0.0870 0.6000 Uani D U 2
C224 C 0.1359(14) -0.230(2) 0.2969(9) 0.0842 0.6000 Uani D U 2
O225 O 0.0136(14) -0.2284(18) 0.2891(6) 0.0865 0.6000 Uani D U 2
C226 C -0.0706(14) -0.314(2) 0.3079(8) 0.0979 0.6000 Uani D U 2
C227 C -0.1997(15) -0.323(3) 0.2929(6) 0.1081 0.6000 Uani D U 2
C228 C -0.2889(18) -0.345(2) 0.3129(8) 0.1165 0.6000 Uani D U 2
C229 C -0.4047(15) -0.3187(16) 0.3009(10) 0.1164 0.6000 Uani D U 2
O230 O -0.3711(15) -0.1956(17) 0.2943(8) 0.1232 0.6000 Uani D U 2
C231 C -0.4793(17) -0.1638(18) 0.2916(11) 0.1204 0.6000 Uani D U 2
C232 C -0.443(3) -0.0307(17) 0.2872(9) 0.1249 0.6000 Uani D U 2
O233 O -0.370(2) -0.0041(11) 0.2594(7) 0.1120 0.6000 Uani D U 2
C234 C -0.321(3) 0.1139(10) 0.2525(6) 0.1047 0.6000 Uani D U 2
C235 C -0.312(3) 0.2045(13) 0.2781(5) 0.1016 0.6000 Uani D U 2
C239 C -0.269(4) 0.1426(12) 0.2209(7) 0.1003 0.6000 Uani D U 2
C238 C -0.213(3) 0.2616(13) 0.2141(5) 0.0986 0.6000 Uani D U 2
C236 C -0.257(3) 0.3238(11) 0.2711(5) 0.1003 0.6000 Uani D U 2
C237 C -0.202(3) 0.3520(10) 0.2400(5) 0.0958 0.6000 Uani D U 2
O240 O -0.1610(14) 0.4689(11) 0.2318(5) 0.0995 0.6000 Uani D U 2
C241 C -0.0379(18) 0.507(2) 0.2253(11) 0.1021 0.6000 Uani D U 2
C242 C -0.0090(17) 0.628(2) 0.2100(11) 0.0988 0.6000 Uani D U 2
H51 H 0.6336 0.8960 0.1604 0.0859 1.0000 Uiso R . .
H71 H 0.3345 0.6469 0.1897 0.0801 1.0000 Uiso R . .
H91 H 0.3139 0.9622 0.1645 0.0936 1.0000 Uiso R . .
H132 H 0.6643 0.5279 0.2119 0.1068 1.0000 Uiso R . .
H131 H 0.6328 0.4991 0.1714 0.1068 1.0000 Uiso R . .
H181 H 0.2910 -0.0148 0.2292 0.0977 1.0000 Uiso R . .
H201 H 0.3022 0.1761 0.3190 0.1083 1.0000 Uiso R . .
H211 H 0.4207 0.3484 0.2944 0.1047 1.0000 Uiso R . .
H232 H 0.2587 -0.1717 0.2721 0.1304 0.4000 Uiso R . 1
H231 H 0.1361 -0.1561 0.2576 0.1304 0.4000 Uiso R . 1
H242 H 0.1023 -0.2209 0.3238 0.1287 0.4000 Uiso R . 1
H241 H 0.0816 -0.3180 0.2934 0.1287 0.4000 Uiso R . 1
H262 H -0.0900 -0.2743 0.3304 0.1567 0.4000 Uiso R . 1
H261 H -0.1509 -0.3825 0.3031 0.1567 0.4000 Uiso R . 1
H271 H -0.2188 -0.1936 0.3174 0.1729 0.4000 Uiso R . 1
H281 H -0.3269 -0.4089 0.2826 0.1814 0.4000 Uiso R . 1
H291 H -0.4850 -0.3401 0.2879 0.1949 0.4000 Uiso R . 1
H292 H -0.4288 -0.2734 0.2559 0.1949 0.4000 Uiso R . 1
H312 H -0.5506 -0.1420 0.3031 0.2051 0.4000 Uiso R . 1
H311 H -0.4842 -0.1376 0.2694 0.2051 0.4000 Uiso R . 1
H351 H -0.3065 0.2569 0.2916 0.1288 0.4000 Uiso R . 1
H361 H -0.1968 0.4335 0.2657 0.1180 0.4000 Uiso R . 1
H381 H -0.1676 0.2371 0.1807 0.1103 0.4000 Uiso R . 1
H391 H -0.2503 0.0607 0.2112 0.1307 0.4000 Uiso R . 1
H411 H -0.1226 0.5616 0.2434 0.1217 0.4000 Uiso R . 1
H412 H 0.0043 0.5480 0.2397 0.1217 0.4000 Uiso R . 1
H422 H 0.0002 0.7265 0.2211 0.1191 0.4000 Uiso R . 1
H421 H -0.0699 0.6580 0.1858 0.1191 0.4000 Uiso R . 1
H1111 H 0.0296 0.5737 0.3738 0.0705 1.0000 Uiso R . .
H1121 H 0.1456 0.7312 0.4140 0.0666 1.0000 Uiso R . .
H1141 H 0.4553 0.7442 0.3719 0.0679 1.0000 Uiso R . .
H101 H 0.3396 0.5858 0.3310 0.0706 1.0000 Uiso R . .
H1161 H 0.3408 0.6326 0.4539 0.0657 1.0000 Uiso R . .
H1171 H 0.2507 0.5507 0.5030 0.0702 1.0000 Uiso R . .
H1181 H 0.2090 0.8589 0.5308 0.0617 1.0000 Uiso R . .
H1191 H 0.2975 0.9428 0.4818 0.0636 1.0000 Uiso R . .
H1212 H 0.1215 0.4915 0.5805 0.1112 1.0000 Uiso R . .
H1213 H 0.2389 0.5136 0.5614 0.1112 1.0000 Uiso R . .
H1211 H 0.1100 0.4677 0.5398 0.1112 1.0000 Uiso R . .
H1223 H 0.2106 0.6914 0.6095 0.0879 1.0000 Uiso R . .
H1221 H 0.2495 0.8022 0.5875 0.0879 1.0000 Uiso R . .
H1222 H 0.3271 0.7188 0.5897 0.0879 1.0000 Uiso R . .
H1231 H 0.0036 0.6158 0.5755 0.0843 1.0000 Uiso R . .
H1232 H 0.0385 0.7268 0.5536 0.0843 1.0000 Uiso R . .
H1233 H -0.0115 0.6001 0.5345 0.0843 1.0000 Uiso R . .
H1241 H 0.2436 0.9208 0.3805 0.0703 1.0000 Uiso R . .
H1251 H 0.2280 1.1114 0.3757 0.0732 1.0000 Uiso R . .
H1261 H 0.4844 1.2403 0.4572 0.0759 1.0000 Uiso R . .
H1271 H 0.5098 1.0535 0.4609 0.0675 1.0000 Uiso R . .
H1292 H 0.2817 1.4164 0.4523 0.1195 1.0000 Uiso R . .
H1293 H 0.3541 1.3420 0.4702 0.1195 1.0000 Uiso R . .
H1291 H 0.2178 1.2807 0.4547 0.1195 1.0000 Uiso R . .
H302 H 0.4368 1.4828 0.4097 0.1456 1.0000 Uiso R . .
H301 H 0.5100 1.4129 0.4297 0.1456 1.0000 Uiso R . .
H303 H 0.4771 1.3904 0.3891 0.1456 1.0000 Uiso R . .
H1302 H 0.2250 1.3949 0.3911 0.1115 1.0000 Uiso R . .
H1303 H 0.1560 1.2630 0.3976 0.1115 1.0000 Uiso R . .
H1301 H 0.2423 1.2935 0.3679 0.1115 1.0000 Uiso R . .
H331 H 0.5371 0.7800 0.4758 0.0640 1.0000 Uiso R . .
H1321 H 0.7442 0.8032 0.4776 0.0695 1.0000 Uiso R . .
H1341 H 0.7623 0.9680 0.3876 0.0614 1.0000 Uiso R . .
H1351 H 0.5569 0.9530 0.3871 0.0617 1.0000 Uiso R . .
H1371 H 1.0362 0.8493 0.4592 0.0883 1.0000 Uiso R . .
H1373 H 0.9483 0.8817 0.4828 0.0883 1.0000 Uiso R . .
H1372 H 0.9060 0.7584 0.4618 0.0883 1.0000 Uiso R . .
H402 H 1.0026 0.8310 0.3971 0.0919 1.0000 Uiso R . .
H401 H 0.8958 0.8629 0.3775 0.0919 1.0000 Uiso R . .
H403 H 0.8680 0.7454 0.3964 0.0919 1.0000 Uiso R . .
H1382 H 1.0701 1.0327 0.4316 0.0914 1.0000 Uiso R . .
H1383 H 0.9761 1.0662 0.4525 0.0914 1.0000 Uiso R . .
H1381 H 0.9612 1.0599 0.4115 0.0914 1.0000 Uiso R . .
H491 H 0.1722 0.2870 0.2224 0.0592 1.0000 Uiso R . .
H511 H 0.1920 0.0808 0.1279 0.0541 1.0000 Uiso R . .
H521 H 0.3011 0.1746 0.0830 0.0566 1.0000 Uiso R . .
H561 H 0.5031 0.2929 0.1093 0.0561 1.0000 Uiso R . .
H571 H 0.7092 0.3101 0.1157 0.0683 1.0000 Uiso R . .
H591 H 0.7787 0.5659 0.0479 0.0569 1.0000 Uiso R . .
H601 H 0.5737 0.5498 0.0411 0.0534 1.0000 Uiso R . .
H622 H 1.0463 0.5219 0.1243 0.1239 1.0000 Uiso R . .
H623 H 0.9554 0.5918 0.1200 0.1239 1.0000 Uiso R . .
H621 H 0.9195 0.4741 0.1389 0.1239 1.0000 Uiso R . .
H631 H 1.0586 0.5209 0.0603 0.1053 1.0000 Uiso R . .
H633 H 0.9703 0.5940 0.0591 0.1053 1.0000 Uiso R . .
H632 H 0.9377 0.4782 0.0348 0.1053 1.0000 Uiso R . .
H642 H 0.9978 0.3319 0.0883 0.1027 1.0000 Uiso R . .
H641 H 0.8729 0.2836 0.1040 0.1027 1.0000 Uiso R . .
H643 H 0.8758 0.2846 0.0633 0.1027 1.0000 Uiso R . .
H661 H 0.1447 0.2857 0.0400 0.0578 1.0000 Uiso R . .
H671 H 0.0567 0.1726 -0.0130 0.0535 1.0000 Uiso R . .
H691 H 0.3913 0.1836 -0.0351 0.0493 1.0000 Uiso R . .
H701 H 0.4807 0.3063 0.0166 0.0476 1.0000 Uiso R . .
H721 H 0.0120 -0.0669 -0.0780 0.0728 1.0000 Uiso R . .
H723 H 0.0822 -0.0658 -0.0413 0.0728 1.0000 Uiso R . .
H722 H -0.0120 0.0006 -0.0454 0.0728 1.0000 Uiso R . .
H732 H 0.2011 0.0105 -0.1052 0.0734 1.0000 Uiso R . .
H731 H 0.3078 0.1234 -0.0891 0.0734 1.0000 Uiso R . .
H733 H 0.2749 0.0074 -0.0694 0.0734 1.0000 Uiso R . .
H742 H 0.0596 0.1211 -0.1102 0.0707 1.0000 Uiso R . .
H743 H 0.1575 0.2379 -0.0928 0.0707 1.0000 Uiso R . .
H741 H 0.0342 0.1835 -0.0768 0.0707 1.0000 Uiso R . .
H761 H 0.4778 0.6107 0.1041 0.0574 1.0000 Uiso R . .
H771 H 0.4539 0.7957 0.0957 0.0609 1.0000 Uiso R . .
H791 H 0.2424 0.6613 0.0044 0.0624 1.0000 Uiso R . .
H801 H 0.2599 0.4755 0.0128 0.0609 1.0000 Uiso R . .
H821 H 0.4314 1.0453 0.0519 0.1147 1.0000 Uiso R . .
H823 H 0.4749 0.9692 0.0787 0.1147 1.0000 Uiso R . .
H822 H 0.5046 0.9660 0.0398 0.1147 1.0000 Uiso R . .
H832 H 0.2298 0.9555 0.0725 0.1211 1.0000 Uiso R . .
H831 H 0.2834 0.8795 0.0968 0.1211 1.0000 Uiso R . .
H833 H 0.1659 0.8184 0.0707 0.1211 1.0000 Uiso R . .
H841 H 0.2509 0.9488 0.0087 0.1545 1.0000 Uiso R . .
H843 H 0.3081 0.8612 -0.0074 0.1545 1.0000 Uiso R . .
H842 H 0.1811 0.8127 0.0071 0.1545 1.0000 Uiso R . .
H851 H 0.2894 0.4909 0.1206 0.0509 1.0000 Uiso R . .
H861 H 0.1840 0.3933 0.1664 0.0565 1.0000 Uiso R . .
H873 H -0.1143 -0.1251 0.1826 0.0955 1.0000 Uiso R . .
H871 H -0.0777 -0.1221 0.2229 0.0955 1.0000 Uiso R . .
H872 H -0.1798 -0.0727 0.2091 0.0955 1.0000 Uiso R . .
H881 H -0.0560 -0.0455 0.2720 0.0889 1.0000 Uiso R . .
H891 H -0.0934 0.1703 0.3531 0.0942 1.0000 Uiso R . .
H1091 H -0.1214 -0.0200 0.3272 0.1141 1.0000 Uiso R . .
H2231 H 0.2805 -0.1355 0.2730 0.1210 0.6000 Uiso R . 2
H2232 H 0.1575 -0.1417 0.2518 0.1210 0.6000 Uiso R . 2
H2241 H 0.1673 -0.2120 0.3211 0.1424 0.6000 Uiso R . 2
H2242 H 0.1331 -0.3081 0.2898 0.1424 0.6000 Uiso R . 2
H2261 H -0.0607 -0.3161 0.3329 0.1608 0.6000 Uiso R . 2
H2262 H -0.0673 -0.3861 0.2973 0.1608 0.6000 Uiso R . 2
H2271 H -0.2106 -0.2895 0.2712 0.1639 0.6000 Uiso R . 2
H2281 H -0.2809 -0.3861 0.3334 0.1839 0.6000 Uiso R . 2
H2291 H -0.4523 -0.3308 0.3204 0.1888 0.6000 Uiso R . 2
H2292 H -0.4507 -0.3704 0.2812 0.1888 0.6000 Uiso R . 2
H2311 H -0.4881 -0.1665 0.3161 0.2042 0.6000 Uiso R . 2
H2312 H -0.5539 -0.2129 0.2784 0.2042 0.6000 Uiso R . 2
H2321 H -0.3980 0.0227 0.3067 0.2031 0.6000 Uiso R . 2
H2322 H -0.5170 -0.0163 0.2804 0.2031 0.6000 Uiso R . 2
H2351 H -0.3464 0.1844 0.2996 0.1417 0.6000 Uiso R . 2
H2391 H -0.2732 0.0816 0.2036 0.1233 0.6000 Uiso R . 2
H2381 H -0.1833 0.2817 0.1920 0.1205 0.6000 Uiso R . 2
H2361 H -0.2557 0.3850 0.2880 0.1222 0.6000 Uiso R . 2
H2412 H 0.0262 0.4912 0.2392 0.1334 0.6000 Uiso R . 2
H2411 H -0.0583 0.4588 0.2037 0.1334 0.6000 Uiso R . 2
H2422 H -0.0206 0.6742 0.2293 0.1135 0.6000 Uiso R . 2
H2421 H -0.0552 0.6377 0.1892 0.1135 0.6000 Uiso R . 2
H41 H 0.1449 0.4618 0.3045 0.0662 1.0000 Uiso R . .
H431 H 0.1682 0.6212 0.2086 0.1056 0.6000 Uiso . . 2
H432 H 0.1584 0.6100 0.2027 0.1056 0.4000 Uiso R . 1
H121 H 0.4486 0.5481 0.2008 0.0865 1.0000 Uiso R . .
H141 H 0.5697 0.3199 0.2012 0.1037 1.0000 Uiso R . .
H142 H 0.4528 0.3419 0.1845 0.1037 1.0000 Uiso R . .
H171 H 0.4078 0.1526 0.2042 0.0909 1.0000 Uiso R . .
H433 H 0.0547 0.3129 0.2668 0.0576 1.0000 Uiso R . .
H321 H -0.4124 0.0484 0.3126 0.1672 0.4000 Uiso R . 1
H322 H -0.3091 -0.0009 0.3045 0.1672 0.4000 Uiso R . 1

loop_
_atom_site_aniso_label
_atom_site_aniso_U_11
_atom_site_aniso_U_22
_atom_site_aniso_U_33
_atom_site_aniso_U_23
_atom_site_aniso_U_13
_atom_site_aniso_U_12
O1 0.151(8) 0.057(5) 0.099(8) 0.022(6) 0.020(7) 0.029(5)
O2 0.148(8) 0.063(6) 0.126(9) 0.018(6) 0.066(8) 0.011(5)
N3 0.125(6) 0.051(4) 0.081(6) 0.011(5) 0.025(6) 0.014(4)
C4 0.096(4) 0.048(4) 0.065(5) 0.004(4) 0.013(5) 0.014(3)
C5 0.078(5) 0.047(4) 0.066(6) -0.002(5) 0.014(5) 0.005(3)
C6 0.060(4) 0.048(4) 0.069(5) 0.001(4) 0.008(5) 0.008(3)
C7 0.061(4) 0.051(4) 0.068(6) 0.008(5) 0.009(5) 0.018(3)
C8 0.073(4) 0.050(4) 0.076(6) 0.007(4) 0.005(5) 0.023(3)
C9 0.091(4) 0.051(4) 0.071(6) 0.008(5) 0.003(5) 0.022(4)
O10 0.043(5) 0.057(5) 0.151(9) -0.012(5) 0.023(5) -0.012(4)
C11 0.044(4) 0.047(4) 0.093(6) -0.005(4) 0.009(4) 0.000(3)
N12 0.046(5) 0.049(4) 0.104(6) 0.002(4) 0.006(4) 0.009(3)
C13 0.059(6) 0.063(4) 0.121(7) -0.011(5) -0.006(5) 0.023(4)
C14 0.075(6) 0.057(4) 0.119(6) -0.010(5) -0.003(5) 0.032(4)
O15 0.094(6) 0.056(3) 0.115(6) -0.005(4) -0.003(5) 0.038(4)
C16 0.098(6) 0.054(3) 0.112(6) -0.002(4) -0.005(5) 0.043(4)
C17 0.096(7) 0.055(4) 0.119(6) -0.006(4) -0.006(6) 0.042(5)
C18 0.108(7) 0.054(4) 0.124(6) -0.003(5) -0.006(6) 0.043(5)
C19 0.120(7) 0.058(3) 0.121(6) 0.003(4) -0.005(5) 0.043(5)
C20 0.123(8) 0.061(4) 0.111(6) 0.001(4) -0.003(6) 0.038(6)
C21 0.114(7) 0.058(4) 0.110(6) -0.001(4) -0.003(6) 0.040(5)
O22 0.136(8) 0.062(4) 0.130(7) 0.004(5) -0.001(6) 0.035(5)
C23 0.143(10) 0.060(4) 0.134(10) 0.002(7) -0.002(9) 0.028(8)
C24 0.152(10) 0.070(6) 0.136(12) 0.002(9) 0.000(10) 0.020(8)
O25 0.144(10) 0.070(9) 0.138(13) 0.008(10) 0.002(11) 0.011(9)
C26 0.151(11) 0.080(11) 0.142(13) 0.008(11) 0.003(11) 0.002(9)
C27 0.146(11) 0.089(12) 0.147(14) 0.013(11) 0.009(11) 0.002(10)
C28 0.146(11) 0.101(11) 0.154(14) 0.017(11) 0.008(12) -0.003(9)
C29 0.142(12) 0.106(11) 0.162(14) 0.021(10) 0.008(12) -0.004(10)
O30 0.136(12) 0.106(10) 0.164(14) 0.021(10) 0.009(12) -0.003(10)
C31 0.127(12) 0.105(10) 0.166(14) 0.021(10) 0.005(12) -0.009(9)
C32 0.114(12) 0.105(10) 0.163(13) 0.02(1) 0.002(11) -0.006(9)
O33 0.099(11) 0.088(8) 0.166(13) 0.016(9) -0.005(10) 0.005(9)
C34 0.078(11) 0.077(7) 0.160(12) 0.012(8) -0.005(9) 0.017(8)
C35 0.069(11) 0.080(8) 0.151(12) 0.015(8) -0.001(9) 0.026(9)
C36 0.060(11) 0.073(7) 0.146(12) 0.010(8) 0.001(9) 0.031(8)
C37 0.058(10) 0.062(6) 0.147(11) 0.003(7) -0.001(8) 0.029(8)
C38 0.067(11) 0.059(6) 0.153(12) 0.004(8) -0.007(9) 0.029(9)
C39 0.075(12) 0.064(7) 0.159(13) 0.008(9) -0.010(10) 0.022(9)
O40 0.050(9) 0.059(6) 0.143(11) -0.005(7) 0.002(8) 0.026(7)
C41 0.057(8) 0.063(6) 0.133(11) -0.005(7) 0.013(7) 0.023(7)
C42 0.069(6) 0.059(6) 0.126(10) -0.008(7) 0.006(7) 0.020(6)
N43 0.068(5) 0.049(5) 0.113(7) -0.003(4) 0.009(5) 0.015(4)
C44 0.071(4) 0.050(5) 0.098(6) 0.000(4) 0.001(5) 0.028(3)
O45 0.085(5) 0.069(6) 0.142(9) 0.002(5) -0.014(6) 0.041(5)
Br1 0.0760(11) 0.0489(9) 0.0745(11) 0.0077(7) 0.0179(8) 0.0109(7)
O46 0.074(7) 0.090(8) 0.084(8) -0.023(6) 0.040(6) -0.010(6)
C3 0.074(9) 0.054(5) 0.052(8) 0.008(5) 0.013(7) 0.014(5)
N4 0.071(6) 0.047(5) 0.050(6) 0.008(4) 0.014(5) 0.017(4)
C110 0.059(4) 0.049(6) 0.046(7) 0.010(4) 0.014(5) 0.017(4)
C111 0.053(5) 0.054(7) 0.061(8) 0.004(4) 0.014(5) 0.020(5)
C112 0.048(4) 0.057(7) 0.060(7) 0.001(4) 0.008(5) 0.031(5)
C113 0.050(4) 0.047(5) 0.052(5) 0.009(4) 0.011(4) 0.026(4)
C114 0.048(5) 0.050(7) 0.063(7) 0.005(4) 0.011(4) 0.030(5)
C10 0.056(4) 0.063(7) 0.055(7) 0.002(4) 0.014(5) 0.027(5)
C115 0.053(3) 0.044(4) 0.058(4) 0.007(3) 0.013(3) 0.024(4)
C12 0.051(6) 0.040(5) 0.055(5) 0.003(4) 0.009(4) 0.017(5)
C116 0.058(8) 0.039(5) 0.066(7) 0.004(5) 0.019(6) 0.018(6)
C117 0.064(8) 0.047(6) 0.066(7) 0.008(5) 0.020(6) 0.022(6)
C15 0.047(7) 0.040(5) 0.068(5) 0.003(4) 0.017(5) 0.009(5)
C118 0.042(7) 0.053(5) 0.067(7) 0.013(5) 0.016(5) 0.028(6)
C119 0.052(8) 0.040(5) 0.057(7) 0.004(4) 0.008(5) 0.020(6)
C120 0.067(6) 0.054(6) 0.071(6) 0.016(4) 0.026(4) 0.038(6)
C121 0.112(13) 0.060(6) 0.111(12) 0.035(6) 0.045(10) 0.050(8)
C122 0.071(8) 0.084(8) 0.068(6) 0.017(6) 0.018(6) 0.040(7)
C123 0.058(6) 0.063(8) 0.083(10) 0.020(7) 0.027(5) 0.026(6)
C22 0.056(7) 0.046(4) 0.058(7) 0.010(3) 0.015(4) 0.026(5)
C124 0.043(7) 0.048(5) 0.076(8) 0.014(5) 0.011(5) 0.019(5)
C125 0.066(8) 0.064(5) 0.067(8) 0.006(5) 0.012(5) 0.044(6)
C25 0.069(8) 0.056(4) 0.067(8) 0.011(4) 0.018(5) 0.038(5)
C126 0.055(8) 0.048(4) 0.075(8) 0.007(5) 0.016(5) 0.028(5)
C127 0.065(8) 0.043(4) 0.061(8) 0.012(5) 0.013(5) 0.023(5)
C128 0.080(8) 0.050(5) 0.088(8) 0.018(6) 0.015(6) 0.033(5)
C129 0.147(15) 0.047(8) 0.107(8) -0.005(8) 0.032(9) 0.044(9)
C30 0.084(8) 0.072(8) 0.190(19) 0.052(12) 0.028(9) 0.032(7)
C130 0.092(9) 0.070(10) 0.121(10) 0.018(9) 0.004(8) 0.051(8)
C131 0.053(4) 0.046(7) 0.051(6) 0.005(4) 0.011(3) 0.024(4)
C33 0.057(5) 0.048(7) 0.047(6) 0.004(5) 0.011(5) 0.025(6)
C132 0.063(5) 0.058(8) 0.060(7) 0.014(6) 0.014(5) 0.039(7)
C133 0.051(4) 0.048(7) 0.055(6) 0.001(5) 0.009(4) 0.027(4)
C134 0.048(5) 0.049(7) 0.057(7) 0.009(5) 0.010(5) 0.018(6)
C135 0.051(5) 0.051(7) 0.053(7) 0.010(5) 0.009(5) 0.025(6)
C136 0.050(5) 0.063(5) 0.078(7) 0.006(5) 0.011(5) 0.025(5)
C137 0.055(8) 0.055(7) 0.099(7) 0.004(6) 0.002(7) 0.036(7)
C40 0.059(9) 0.072(8) 0.099(7) 0.000(7) 0.013(7) 0.051(7)
C138 0.050(6) 0.062(5) 0.093(10) 0.008(5) 0.011(7) 0.027(5)
C139 0.057(8) 0.049(4) 0.058(6) 0.012(4) 0.015(6) 0.008(5)
C43 0.043(7) 0.041(4) 0.055(6) 0.013(4) 0.008(5) 0.008(6)
C140 0.066(8) 0.041(4) 0.067(5) 0.016(3) 0.018(6) 0.018(6)
C45 0.045(7) 0.034(5) 0.070(5) 0.015(3) 0.017(5) 0.020(4)
N46 0.057(7) 0.036(4) 0.080(5) 0.010(3) 0.024(5) 0.008(4)
N47 0.048(6) 0.040(4) 0.077(5) -0.002(4) 0.021(5) -0.004(4)
N48 0.018(5) 0.038(4) 0.063(4) 0.003(3) 0.005(4) 0.004(3)
C49 0.031(6) 0.031(5) 0.065(5) 0.003(4) 0.010(5) 0.013(4)
C50 0.032(6) 0.037(4) 0.062(6) 0.005(4) 0.009(4) 0.007(5)
C51 0.032(7) 0.030(5) 0.067(7) 0.005(4) 0.010(5) 0.005(5)
C52 0.051(8) 0.031(4) 0.066(7) 0.009(4) 0.016(5) 0.015(5)
C53 0.029(5) 0.030(4) 0.054(5) 0.005(3) 0.004(4) 0.011(4)
C54 0.033(3) 0.037(3) 0.060(4) 0.010(2) 0.012(3) 0.020(3)
C55 0.033(3) 0.031(5) 0.053(6) 0.004(4) 0.010(3) 0.018(3)
C56 0.043(4) 0.032(6) 0.067(8) 0.011(5) 0.016(5) 0.023(5)
C57 0.043(4) 0.050(7) 0.078(9) 0.026(5) 0.011(5) 0.024(5)
C58 0.037(4) 0.033(6) 0.063(7) 0.001(4) 0.005(4) 0.011(4)
C59 0.038(4) 0.031(6) 0.060(7) 0.006(4) 0.012(5) 0.009(5)
C60 0.038(4) 0.041(6) 0.050(7) 0.007(4) 0.005(5) 0.010(4)
C61 0.036(4) 0.049(5) 0.089(7) 0.004(5) -0.004(5) 0.011(5)
C62 0.059(9) 0.114(12) 0.114(9) -0.036(8) -0.025(7) 0.038(10)
C63 0.021(6) 0.098(10) 0.130(10) 0.039(9) 0.013(6) 0.022(7)
C64 0.024(7) 0.052(6) 0.163(15) 0.006(6) 0.012(8) 0.012(6)
C65 0.032(3) 0.027(4) 0.056(4) 0.016(3) 0.013(3) 0.017(4)
C66 0.032(3) 0.057(7) 0.060(6) 0.005(5) 0.013(4) 0.023(5)
C67 0.034(5) 0.040(7) 0.063(6) 0.008(4) 0.016(4) 0.015(5)
C68 0.031(4) 0.035(5) 0.057(5) 0.013(4) 0.010(3) 0.020(4)
C69 0.031(4) 0.036(6) 0.063(6) 0.011(4) 0.011(4) 0.024(5)
C70 0.030(5) 0.025(6) 0.065(6) 0.013(4) 0.010(3) 0.021(4)
C71 0.042(6) 0.043(6) 0.061(6) 0.006(4) 0.009(3) 0.020(3)
C72 0.045(7) 0.048(6) 0.070(9) 0.005(5) 0.005(5) 0.011(4)
C73 0.045(7) 0.057(8) 0.071(8) -0.007(6) 0.009(6) 0.022(6)
C74 0.045(8) 0.053(7) 0.061(7) 0.005(5) 0.000(5) 0.021(6)
C75 0.039(6) 0.035(3) 0.048(5) 0.006(3) 0.012(4) 0.020(4)
C76 0.045(7) 0.043(4) 0.053(6) 0.000(4) 0.003(5) 0.024(5)
C77 0.045(7) 0.038(4) 0.066(7) 0.003(4) 0.009(5) 0.019(5)
C78 0.048(7) 0.043(4) 0.067(7) 0.012(4) 0.014(5) 0.022(4)
C79 0.045(7) 0.047(5) 0.061(7) 0.013(4) 0.007(5) 0.022(5)
C80 0.044(7) 0.040(4) 0.055(6) 0.008(4) 0.003(5) 0.014(5)
C81 0.061(7) 0.042(4) 0.091(8) 0.018(5) 0.008(5) 0.023(4)
C82 0.066(8) 0.045(5) 0.160(16) 0.011(9) 0.003(7) 0.021(5)
C83 0.101(11) 0.054(9) 0.162(12) 0.019(10) 0.054(10) 0.048(8)
C84 0.159(16) 0.067(10) 0.123(9) 0.008(9) -0.046(9) 0.054(10)
C85 0.031(6) 0.036(5) 0.057(6) 0.003(4) 0.007(5) 0.012(5)
C86 0.041(7) 0.038(4) 0.058(7) 0.002(4) 0.011(5) 0.013(5)
C87 0.054(9) 0.044(6) 0.110(11) 0.012(6) 0.032(7) 0.003(5)
C88 0.106(11) 0.043(5) 0.073(8) 0.019(5) 0.024(8) 0.012(7)
C89 0.097(11) 0.056(5) 0.059(8) 0.012(5) 0.021(7) -0.005(8)
C109 0.137(13) 0.051(4) 0.081(9) 0.023(6) 0.044(9) 0.006(9)
C223 0.068(9) 0.068(9) 0.127(14) 0.021(10) 0.003(10) 0.025(9)
C224 0.068(7) 0.068(4) 0.123(12) 0.021(9) 0.006(9) 0.031(7)
O225 0.068(7) 0.073(7) 0.126(11) 0.020(8) 0.008(8) 0.032(7)
C226 0.073(7) 0.085(9) 0.134(11) 0.021(8) 0.012(8) 0.024(8)
C227 0.071(7) 0.099(9) 0.148(12) 0.026(9) 0.009(7) 0.019(8)
C228 0.068(8) 0.109(9) 0.163(12) 0.028(9) 0.013(8) 0.014(8)
C229 0.075(8) 0.099(7) 0.171(12) 0.029(9) 0.018(9) 0.020(8)
O230 0.081(8) 0.096(8) 0.180(12) 0.025(9) 0.016(9) 0.013(7)
C231 0.078(9) 0.080(7) 0.187(12) 0.034(8) 0.008(9) 0.005(7)
C232 0.081(9) 0.078(7) 0.191(12) 0.030(8) -0.002(8) -0.004(6)
O233 0.075(8) 0.055(5) 0.190(11) 0.025(7) -0.004(7) 0.004(7)
C234 0.064(8) 0.055(5) 0.185(11) 0.028(6) -0.009(7) 0.010(7)
C235 0.060(9) 0.053(6) 0.180(11) 0.031(6) -0.005(8) 0.006(7)
C239 0.067(9) 0.050(5) 0.179(11) 0.027(6) -0.012(8) 0.018(7)
C238 0.068(9) 0.050(5) 0.175(11) 0.028(6) -0.012(8) 0.021(7)
C236 0.063(9) 0.054(5) 0.175(11) 0.032(6) -0.003(8) 0.009(7)
C237 0.061(8) 0.049(5) 0.174(11) 0.030(5) -0.003(7) 0.016(6)
O240 0.065(7) 0.048(5) 0.177(11) 0.028(6) 0.003(8) 0.008(6)
C241 0.070(8) 0.050(7) 0.184(13) 0.028(8) 0.013(9) 0.017(6)
C242 0.065(10) 0.050(9) 0.179(15) 0.027(9) 0.017(10) 0.015(8)

loop_
_atom_type_symbol
_atom_type_scat_dispersion_real
_atom_type_scat_dispersion_imag
_atom_type_scat_Cromer_Mann_a1
_atom_type_scat_Cromer_Mann_b1
_atom_type_scat_Cromer_Mann_a2
_atom_type_scat_Cromer_Mann_b2
_atom_type_scat_Cromer_Mann_a3
_atom_type_scat_Cromer_Mann_b3
_atom_type_scat_Cromer_Mann_a4
_atom_type_scat_Cromer_Mann_b4
_atom_type_scat_Cromer_Mann_c
_atom_type_scat_source
C 0.0033 0.0016 2.3100 20.8439 1.0200 10.2075 1.5886 0.5687 0.8650 51.6512 0.2156 'International Tables Vol C 4.2.6.8 and 6.1.1.4'
H 0.0000 0.0000 0.4930 10.5109 0.3229 26.1257 0.1402 3.1424 0.0408 57.7998 0.0030 'International Tables Vol C 4.2.6.8 and 6.1.1.4'
N 0.0061 0.0033 12.2126 0.0057 3.1322 9.8933 2.0125 28.9975 1.1663 0.5826 -11.5290 'International Tables Vol C 4.2.6.8 and 6.1.1.4'
O 0.0106 0.0060 3.0485 13.2771 2.2868 5.7011 1.5463 0.3239 0.8670 32.9089 0.2508 'International Tables Vol C 4.2.6.8 and 6.1.1.4'
Br -0.2901 2.4595 17.1789 2.1723 5.2358 16.5796 5.6377 0.2609 3.9851 41.4328 2.9557 'International Tables Vol C 4.2.6.8 and 6.1.1.4'

loop_
_geom_angle_atom_site_label_1
_geom_angle_atom_site_label_2
_geom_angle_atom_site_label_3
_geom_angle
_geom_angle_publ_flag
O2 N3 O1 125.4(15) yes
O2 N3 C4 116.5(15) yes
O1 N3 C4 118.1(16) yes
N3 C4 C5 116.9(15) yes
N3 C4 C9 117.8(15) yes
C5 C4 C9 125.3(14) yes
C4 C5 C6 116.8(14) yes
C4 C5 H51 121.2 no
C6 C5 H51 122.0 no
C5 C6 C7 117.3(14) yes
C5 C6 C11 116.9(13) yes
C7 C6 C11 125.7(12) yes
C6 C7 C8 126.2(13) yes
C6 C7 H71 117.4 no
C8 C7 H71 116.3 no
C7 C8 C9 116.1(14) yes
C7 C8 C44 129.6(13) yes
C9 C8 C44 114.3(13) yes
C8 C9 C4 118.3(14) yes
C8 C9 H91 120.5 no
C4 C9 H91 121.1 no
C6 C11 O10 117.0(13) yes
C6 C11 N12 119.9(12) yes
O10 C11 N12 123.1(14) yes
C11 N12 C13 116.9(12) yes
C11 N12 H121 121.7 no
C13 N12 H121 121.4 no
N12 C13 C14 109.4(12) yes
N12 C13 H132 108.3 no
C14 C13 H132 107.4 no
N12 C13 H131 109.6 no
C14 C13 H131 112.6 no
H132 C13 H131 109.5 no
C13 C14 O15 107.7(7) yes
C13 C14 H141 111.2 no
O15 C14 H141 107.6 no
C13 C14 H142 109.0 no
O15 C14 H142 111.9 no
H141 C14 H142 109.5 no
C14 O15 C16 112.2(7) yes
O15 C16 C17 129.9(13) yes
O15 C16 C21 113.5(11) yes
C17 C16 C21 116.7(15) yes
C16 C17 C18 121.6(16) yes
C16 C17 H171 121.7 no
C18 C17 H171 116.7 no
C17 C18 C19 120.3(16) yes
C17 C18 H181 120.5 no
C19 C18 H181 119.2 no
C18 C19 C20 120.0(16) yes
C18 C19 O22 123.5(13) yes
C20 C19 O22 116.5(14) yes
C19 C20 C21 118.0(16) yes
C19 C20 H201 115.8 no
C21 C20 H201 124.4 no
C20 C21 C16 123.5(16) yes
C20 C21 H211 115.4 no
C16 C21 H211 120.3 no
C19 O22 C23 125(2) yes
O22 C23 C24 109.0(9) yes
O22 C23 H232 111.4 no
C24 C23 H232 127.8 no
O22 C23 H231 99.4 no
C24 C23 H231 94.8 no
H232 C23 H231 109.5 no
C23 C24 O25 111(4) yes
C23 C24 H242 103.2 no
O25 C24 H242 114.4 no
C23 C24 H241 98.3 no
O25 C24 H241 118.4 no
H242 C24 H241 109.5 no
C24 O25 C26 109.4(9) yes
O25 C26 C27 108.7(9) yes
O25 C26 H262 95.4 no
C27 C26 H262 108.1 no
O25 C26 H261 113.0 no
C27 C26 H261 119.4 no
H262 C26 H261 109.5 no
C26 C27 C28 120.1(9) yes
C26 C27 H271 127.1 no
C28 C27 H271 112.2 no
C27 C28 C29 120.2(9) yes
C27 C28 H281 112.5 no
C29 C28 H281 126.4 no
C28 C29 O30 109.4(9) yes
C28 C29 H291 99.5 no
O30 C29 H291 93.4 no
C28 C29 H292 114.1 no
O30 C29 H292 125.6 no
H291 C29 H292 109.5 no
C29 O30 C31 109.0(9) yes
O30 C31 C32 109.5(9) yes
O30 C31 H312 104.4 no
C32 C31 H312 126.2 no
O30 C31 H311 102.9 no
C32 C31 H311 102.2 no
H312 C31 H311 109.5 no
C31 C32 O33 109.2(9) yes
C31 C32 H321 109.8 no
O33 C32 H321 109.5 no
C31 C32 H322 109.4 no
O33 C32 H322 109.5 no
H321 C32 H322 109.5 no
C32 O33 C34 133(3) yes
O33 C34 C35 120.0(8) yes
O33 C34 C39 120.2(8) yes
C35 C34 C39 119.1(8) yes
C34 C35 C36 119.6(7) yes
C34 C35 H351 117.3 no
C36 C35 H351 123.0 no
C35 C36 C37 120.4(7) yes
C35 C36 H361 117.9 no
C37 C36 H361 121.3 no
C36 C37 C38 119.6(6) yes
C36 C37 O40 120.3(7) yes
C38 C37 O40 120.1(7) yes
C37 C38 C39 119.7(7) yes
C37 C38 H381 116.5 no
C39 C38 H381 122.8 no
C38 C39 C34 119.9(8) yes
C38 C39 H391 118.1 no
C34 C39 H391 121.9 no
C37 O40 C41 116.0(15) yes
O40 C41 C42 108.6(9) yes
O40 C41 H411 116.1 no
C42 C41 H411 122.2 no
O40 C41 H412 92.1 no
C42 C41 H412 103.3 no
H411 C41 H412 109.5 no
C41 C42 N43 108.9(9) yes
C41 C42 H422 99.9 no
N43 C42 H422 104.5 no
C41 C42 H421 107.5 no
N43 C42 H421 123.9 no
H422 C42 H421 109.5 no
C42 N43 C44 106.4(13) yes
C42 N43 H432 130.6 no
C44 N43 H432 121.9 no
C8 C44 N43 114.8(12) yes
C8 C44 O45 122.6(14) yes
N43 C44 O45 122.6(15) yes
O46 C3 N4 122.8(13) yes
O46 C3 C139 120.7(12) yes
N4 C3 C139 116.4(12) yes
C3 N4 C110 124.8(11) yes
C3 N4 H41 117.9 no
C110 N4 H41 117.3 no
N4 C110 C111 123.6(10) yes
N4 C110 C10 115.9(9) yes
C111 C110 C10 119.6(11) yes
C110 C111 C112 119.0(11) yes
C110 C111 H1111 119.8 no
C112 C111 H1111 121.1 no
C111 C112 C113 123.2(11) yes
C111 C112 H1121 118.0 no
C113 C112 H1121 118.9 no
C112 C113 C114 116.4(10) yes
C112 C113 C115 120.0(9) yes
C114 C113 C115 123.6(9) yes
C113 C114 C10 121.6(11) yes
C113 C114 H1141 118.7 no
C10 C114 H1141 119.7 no
C110 C10 C114 120.0(11) yes
C110 C10 H101 119.4 no
C114 C10 H101 120.6 no
C113 C115 C12 104.4(9) yes
C113 C115 C22 112.1(10) yes
C12 C115 C22 110.8(10) yes
C113 C115 C131 111.1(9) yes
C12 C115 C131 111.2(10) yes
C22 C115 C131 107.3(10) yes
C115 C12 C116 120.1(11) yes
C115 C12 C119 123.2(10) yes
C116 C12 C119 116.6(11) yes
C12 C116 C117 122.2(12) yes
C12 C116 H1161 118.6 no
C117 C116 H1161 119.2 no
C116 C117 C15 121.8(12) yes
C116 C117 H1171 119.8 no
C15 C117 H1171 118.4 no
C117 C15 C118 116.0(12) yes
C117 C15 C120 123.1(11) yes
C118 C15 C120 120.9(11) yes
C15 C118 C119 123.1(12) yes
C15 C118 H1181 117.9 no
C119 C118 H1181 119.0 no
C12 C119 C118 120.3(11) yes
C12 C119 H1191 119.8 no
C118 C119 H1191 119.8 no
C15 C120 C121 113.3(11) yes
C15 C120 C122 109.0(11) yes
C121 C120 C122 108.2(12) yes
C15 C120 C123 110.5(11) yes
C121 C120 C123 105.8(12) yes
C122 C120 C123 109.9(11) yes
C120 C121 H1212 108.9 no
C120 C121 H1213 108.5 no
H1212 C121 H1213 109.5 no
C120 C121 H1211 110.9 no
H1212 C121 H1211 109.5 no
H1213 C121 H1211 109.5 no
C120 C122 H1223 109.5 no
C120 C122 H1221 109.6 no
H1223 C122 H1221 109.5 no
C120 C122 H1222 109.3 no
H1223 C122 H1222 109.5 no
H1221 C122 H1222 109.5 no
C120 C123 H1231 109.2 no
C120 C123 H1232 109.1 no
H1231 C123 H1232 109.5 no
C120 C123 H1233 110.1 no
H1231 C123 H1233 109.5 no
H1232 C123 H1233 109.5 no
C115 C22 C124 123.5(12) yes
C115 C22 C127 118.9(12) yes
C124 C22 C127 117.5(12) yes
C22 C124 C125 120.4(13) yes
C22 C124 H1241 119.7 no
C125 C124 H1241 120.0 no
C124 C125 C25 122.8(13) yes
C124 C125 H1251 119.4 no
C25 C125 H1251 117.8 no
C125 C25 C126 114.9(12) yes
C125 C25 C128 122.5(13) yes
C126 C25 C128 122.6(13) yes
C25 C126 C127 123.3(13) yes
C25 C126 H1261 117.2 no
C127 C126 H1261 119.5 no
C126 C127 C22 120.9(13) yes
C126 C127 H1271 119.9 no
C22 C127 H1271 119.2 no
C25 C128 C129 107.4(12) yes
C25 C128 C30 110.0(13) yes
C129 C128 C30 109.0(15) yes
C25 C128 C130 115.2(13) yes
C129 C128 C130 102.9(14) yes
C30 C128 C130 111.9(14) yes
C128 C129 H1292 110.4 no
C128 C129 H1293 110.1 no
H1292 C129 H1293 109.5 no
C128 C129 H1291 108.0 no
H1292 C129 H1291 109.5 no
H1293 C129 H1291 109.5 no
C128 C30 H302 109.2 no
C128 C30 H301 109.4 no
H302 C30 H301 109.5 no
C128 C30 H303 109.8 no
H302 C30 H303 109.5 no
H301 C30 H303 109.5 no
C128 C130 H1302 111.0 no
C128 C130 H1303 108.3 no
H1302 C130 H1303 109.5 no
C128 C130 H1301 109.1 no
H1302 C130 H1301 109.5 no
H1303 C130 H1301 109.5 no
C115 C131 C33 124.3(11) yes
C115 C131 C135 119.3(11) yes
C33 C131 C135 116.4(12) yes
C131 C33 C132 122.7(12) yes
C131 C33 H331 117.9 no
C132 C33 H331 119.4 no
C33 C132 C133 119.6(12) yes
C33 C132 H1321 120.7 no
C133 C132 H1321 119.7 no
C132 C133 C134 119.6(12) yes
C132 C133 C136 121.0(12) yes
C134 C133 C136 119.4(12) yes
C133 C134 C135 120.5(12) yes
C133 C134 H1341 119.5 no
C135 C134 H1341 120.0 no
C131 C135 C134 121.2(12) yes
C131 C135 H1351 119.2 no
C134 C135 H1351 119.6 no
C133 C136 C137 113.4(12) yes
C133 C136 C40 109.3(11) yes
C137 C136 C40 106.1(11) yes
C133 C136 C138 110.0(10) yes
C137 C136 C138 108.5(12) yes
C40 C136 C138 109.4(12) yes
C136 C137 H1371 108.6 no
C136 C137 H1373 108.7 no
H1371 C137 H1373 109.5 no
C136 C137 H1372 111.1 no
H1371 C137 H1372 109.5 no
H1373 C137 H1372 109.5 no
C136 C40 H402 110.0 no
C136 C40 H401 108.1 no
H402 C40 H401 109.5 no
C136 C40 H403 110.3 no
H402 C40 H403 109.5 no
H401 C40 H403 109.5 no
C136 C138 H1382 110.1 no
C136 C138 H1383 108.5 no
H1382 C138 H1383 109.5 no
C136 C138 H1381 109.8 no
H1382 C138 H1381 109.5 no
H1383 C138 H1381 109.5 no
C3 C139 C43 125.7(10) yes
C3 C139 C89 115.4(10) yes
C43 C139 C89 118.9(11) yes
C139 C43 C140 122.6(11) yes
C139 C43 H433 117.2 no
C140 C43 H433 120.1 no
C43 C140 C45 117.8(9) yes
C43 C140 C88 118.9(11) yes
C45 C140 C88 123.3(10) yes
C140 C45 N46 129.0(11) yes
C140 C45 C49 127.5(11) yes
N46 C45 C49 103.5(11) yes
C45 N46 N47 112.9(10) yes
C45 N46 C87 129.8(11) yes
N47 N46 C87 117.3(11) yes
N46 N47 N48 104.5(10) yes
N47 N48 C49 110.8(10) yes
N47 N48 C50 119.6(10) yes
C49 N48 C50 129.5(10) yes
C45 C49 N48 108.1(11) yes
C45 C49 H491 126.0 no
N48 C49 H491 125.8 no
N48 C50 C51 119.4(10) yes
N48 C50 C86 118.9(11) yes
C51 C50 C86 121.6(11) yes
C50 C51 C52 118.5(11) yes
C50 C51 H511 120.3 no
C52 C51 H511 121.2 no
C51 C52 C53 122.3(11) yes
C51 C52 H521 119.3 no
C53 C52 H521 118.4 no
C52 C53 C54 120.0(10) yes
C52 C53 C85 117.0(10) yes
C54 C53 C85 123.0(9) yes
C53 C54 C55 109.8(9) yes
C53 C54 C65 107.5(9) yes
C55 C54 C65 109.4(9) yes
C53 C54 C75 112.1(9) yes
C55 C54 C75 107.9(9) yes
C65 C54 C75 110.1(9) yes
C54 C55 C56 123.3(10) yes
C54 C55 C60 118.8(10) yes
C56 C55 C60 117.6(10) yes
C55 C56 C57 121.4(11) yes
C55 C56 H561 119.1 no
C57 C56 H561 119.5 no
C56 C57 C58 123.5(11) yes
C56 C57 H571 119.2 no
C58 C57 H571 117.4 no
C57 C58 C59 112.9(10) yes
C57 C58 C61 122.7(11) yes
C59 C58 C61 124.3(11) yes
C58 C59 C60 124.4(11) yes
C58 C59 H591 116.8 no
C60 C59 H591 118.8 no
C55 C60 C59 120.2(11) yes
C55 C60 H601 119.8 no
C59 C60 H601 119.9 no
C58 C61 C62 106.0(12) yes
C58 C61 C63 110.4(11) yes
C62 C61 C63 108.4(14) yes
C58 C61 C64 108.1(10) yes
C62 C61 C64 112.6(14) yes
C63 C61 C64 111.2(13) yes
C61 C62 H622 108.9 no
C61 C62 H623 109.8 no
H622 C62 H623 109.5 no
C61 C62 H621 109.7 no
H622 C62 H621 109.5 no
H623 C62 H621 109.5 no
C61 C63 H631 109.4 no
C61 C63 H633 108.5 no
H631 C63 H633 109.5 no
C61 C63 H632 110.6 no
H631 C63 H632 109.5 no
H633 C63 H632 109.5 no
C61 C64 H642 108.0 no
C61 C64 H641 110.6 no
H642 C64 H641 109.5 no
C61 C64 H643 109.8 no
H642 C64 H643 109.5 no
H641 C64 H643 109.5 no
C54 C65 C66 118.8(10) yes
C54 C65 C70 123.2(10) yes
C66 C65 C70 118.1(11) yes
C65 C66 C67 121.1(11) yes
C65 C66 H661 119.4 no
C67 C66 H661 119.5 no
C66 C67 C68 121.4(11) yes
C66 C67 H671 119.9 no
C68 C67 H671 118.7 no
C67 C68 C69 117.8(11) yes
C67 C68 C71 120.9(10) yes
C69 C68 C71 121.3(10) yes
C68 C69 C70 120.5(10) yes
C68 C69 H691 118.9 no
C70 C69 H691 120.5 no
C69 C70 C65 120.9(10) yes
C69 C70 H701 119.3 no
C65 C70 H701 119.8 no
C68 C71 C72 109.2(10) yes
C68 C71 C73 113.2(10) yes
C72 C71 C73 107.9(10) yes
C68 C71 C74 108.9(9) yes
C72 C71 C74 108.0(10) yes
C73 C71 C74 109.5(11) yes
C71 C72 H721 109.3 no
C71 C72 H723 109.2 no
H721 C72 H723 109.5 no
C71 C72 H722 109.9 no
H721 C72 H722 109.5 no
H723 C72 H722 109.5 no
C71 C73 H732 109.5 no
C71 C73 H731 109.8 no
H732 C73 H731 109.5 no
C71 C73 H733 109.1 no
H732 C73 H733 109.5 no
H731 C73 H733 109.5 no
C71 C74 H742 109.8 no
C71 C74 H743 109.7 no
H742 C74 H743 109.5 no
C71 C74 H741 108.9 no
H742 C74 H741 109.5 no
H743 C74 H741 109.5 no
C54 C75 C76 120.3(9) yes
C54 C75 C80 121.0(9) yes
C76 C75 C80 118.7(9) yes
C75 C76 C77 120.2(10) yes
C75 C76 H761 119.6 no
C77 C76 H761 120.2 no
C76 C77 C78 121.8(10) yes
C76 C77 H771 120.0 no
C78 C77 H771 118.2 no
C77 C78 C79 116.5(10) yes
C77 C78 C81 120.8(10) yes
C79 C78 C81 122.7(10) yes
C78 C79 C80 122.6(11) yes
C78 C79 H791 118.2 no
C80 C79 H791 119.2 no
C79 C80 C75 120.1(10) yes
C79 C80 H801 120.0 no
C75 C80 H801 119.9 no
C78 C81 C82 112.4(11) yes
C78 C81 C83 106.7(11) yes
C82 C81 C83 103.7(13) yes
C78 C81 C84 112.7(12) yes
C82 C81 C84 113.2(13) yes
C83 C81 C84 107.5(15) yes
C81 C82 H821 110.3 no
C81 C82 H823 108.6 no
H821 C82 H823 109.5 no
C81 C82 H822 109.5 no
H821 C82 H822 109.5 no
H823 C82 H822 109.5 no
C81 C83 H832 109.7 no
C81 C83 H831 109.0 no
H832 C83 H831 109.5 no
C81 C83 H833 109.8 no
H832 C83 H833 109.5 no
H831 C83 H833 109.5 no
C81 C84 H841 110.2 no
C81 C84 H843 108.0 no
H841 C84 H843 109.5 no
C81 C84 H842 110.2 no
H841 C84 H842 109.5 no
H843 C84 H842 109.5 no
C53 C85 C86 119.6(10) yes
C53 C85 H851 119.5 no
C86 C85 H851 120.9 no
C85 C86 C50 121.1(11) yes
C85 C86 H861 119.3 no
C50 C86 H861 119.6 no
N46 C87 H873 109.1 no
N46 C87 H871 109.4 no
H873 C87 H871 109.5 no
N46 C87 H872 110.0 no
H873 C87 H872 109.5 no
H871 C87 H872 109.5 no
C140 C88 C109 118.1(12) yes
C140 C88 H881 120.3 no
C109 C88 H881 121.6 no
C139 C89 C109 118.6(12) yes
C139 C89 H891 119.9 no
C109 C89 H891 121.5 no
C89 C109 C88 122.7(13) yes
C89 C109 H1091 119.0 no
C88 C109 H1091 118.3 no
O22 C223 C224 108.4(9) yes
O22 C223 H2231 106.7 no
C224 C223 H2231 105.9 no
O22 C223 H2232 116.8 no
C224 C223 H2232 109.1 no
H2231 C223 H2232 109.5 no
C223 C224 O225 98.3(19) yes
C223 C224 H2241 110.8 no
O225 C224 H2241 114.1 no
C223 C224 H2242 117.5 no
O225 C224 H2242 106.4 no
H2241 C224 H2242 109.5 no
C224 O225 C226 110.8(8) yes
O225 C226 C227 107.1(8) yes
O225 C226 H2261 123.1 no
C227 C226 H2261 113.7 no
O225 C226 H2262 100.8 no
C227 C226 H2262 99.4 no
H2261 C226 H2262 109.5 no
C226 C227 C228 121.0(9) yes
C226 C227 H2271 119.2 no
C228 C227 H2271 117.1 no
C227 C228 C229 120.1(9) yes
C227 C228 H2281 116.6 no
C229 C228 H2281 123.0 no
C228 C229 O230 108.7(8) yes
C228 C229 H2291 106.4 no
O230 C229 H2291 107.3 no
C228 C229 H2292 111.4 no
O230 C229 H2292 113.3 no
H2291 C229 H2292 109.5 no
C229 O230 C231 108.7(8) yes
O230 C231 C232 108.8(8) yes
O230 C231 H2311 94.6 no
C232 C231 H2311 101.3 no
O230 C231 H2312 122.1 no
C232 C231 H2312 116.3 no
H2311 C231 H2312 109.5 no
C231 C232 O233 108.3(9) yes
C231 C232 H2321 118.2 no
O233 C232 H2321 106.6 no
C231 C232 H2322 106.0 no
O233 C232 H2322 108.0 no
H2321 C232 H2322 109.5 no
C232 O233 C234 117.6(13) yes
O233 C234 C235 120.6(7) yes
O233 C234 C239 119.3(7) yes
C235 C234 C239 119.9(6) yes
C234 C235 C236 119.9(7) yes
C234 C235 H2351 119.5 no
C236 C235 H2351 120.5 no
C234 C239 C238 120.1(7) yes
C234 C239 H2391 120.4 no
C238 C239 H2391 119.5 no
C239 C238 C237 119.9(7) yes
C239 C238 H2381 120.4 no
C237 C238 H2381 119.7 no
C235 C236 C237 119.9(7) yes
C235 C236 H2361 119.6 no
C237 C236 H2361 120.5 no
C238 C237 C236 119.9(7) yes
C238 C237 O240 119.6(8) yes
C236 C237 O240 119.0(8) yes
C237 O240 C241 112.4(15) yes
O240 C241 C242 107.8(8) yes
O240 C241 H2412 124.9 no
C242 C241 H2412 118.3 no
O240 C241 H2411 91.0 no
C242 C241 H2411 98.5 no
H2412 C241 H2411 109.5 no
C241 C242 N43 109.5(8) yes
C241 C242 H2422 100.9 no
N43 C242 H2422 114.2 no
C241 C242 H2421 120.8 no
N43 C242 H2421 102.5 no
H2422 C242 H2421 109.5 no

loop_
_geom_bond_atom_site_label_1
_geom_bond_atom_site_label_2
_geom_bond_distance
_geom_bond_publ_flag
O1 N3 1.195(17) yes
O2 N3 1.217(18) yes
N3 C4 1.51(2) yes
C4 C5 1.37(2) yes
C4 C9 1.37(2) yes
C5 C6 1.403(18) yes
C5 H51 0.950 no
C6 C7 1.358(18) yes
C6 C11 1.46(2) yes
C7 C8 1.385(18) yes
C7 H71 0.950 no
C8 C9 1.385(19) yes
C8 C44 1.48(2) yes
C9 H91 0.950 no
O10 C11 1.248(15) yes
C11 N12 1.328(17) yes
N12 C13 1.457(17) yes
N12 H121 0.900 no
C13 C14 1.53(2) yes
C13 H132 0.950 no
C13 H131 0.950 no
C14 O15 1.405(18) yes
C14 H141 0.950 no
C14 H142 0.950 no
O15 C16 1.311(17) yes
C16 C17 1.387(9) yes
C16 C21 1.394(9) yes
C17 C18 1.393(9) yes
C17 H171 0.950 no
C18 C19 1.390(9) yes
C18 H181 0.950 no
C19 C20 1.392(9) yes
C19 O22 1.346(19) yes
C20 C21 1.395(9) yes
C20 H201 0.950 no
C21 H211 0.950 no
O22 C23 1.52(5) yes
C23 C24 1.68(6) yes
C23 H232 0.950 no
C23 H231 0.950 no
C24 O25 1.431(9) yes
C24 H242 0.950 no
C24 H241 0.950 no
O25 C26 1.429(9) yes
C26 C27 1.15(6) yes
C26 H262 0.950 no
C26 H261 0.950 no
C27 C28 1.323(18) yes
C27 H271 0.950 no
C28 C29 1.402(9) yes
C28 H281 0.950 no
C29 O30 1.430(9) yes
C29 H291 0.950 no
C29 H292 0.950 no
O30 C31 1.430(9) yes
C31 C32 1.401(9) yes
C31 H312 0.950 no
C31 H311 0.950 no
C32 O33 1.38(5) yes
C32 H321 0.950 no
C32 H322 0.950 no
O33 C34 1.384(9) yes
C34 C35 1.397(9) yes
C34 C39 1.399(9) yes
C35 C36 1.403(9) yes
C35 H351 0.950 no
C36 C37 1.400(9) yes
C36 H361 0.950 no
C37 C38 1.397(9) yes
C37 O40 1.383(9) yes
C38 C39 1.405(9) yes
C38 H381 0.950 no
C39 H391 0.950 no
O40 C41 1.398(9) yes
C41 C42 1.516(9) yes
C41 H411 0.950 no
C41 H412 0.950 no
C42 N43 1.496(17) yes
C42 H422 0.950 no
C42 H421 0.950 no
N43 C44 1.357(18) yes
N43 H432 0.950 no
C44 O45 1.190(16) yes
O46 C3 1.217(16) yes
C3 N4 1.362(17) yes
C3 C139 1.457(18) yes
N4 C110 1.394(15) yes
N4 H41 0.900 no
C110 C111 1.381(8) yes
C110 C10 1.396(8) yes
C111 C112 1.389(8) yes
C111 H1111 0.950 no
C112 C113 1.393(8) yes
C112 H1121 0.950 no
C113 C114 1.395(8) yes
C113 C115 1.536(16) yes
C114 C10 1.392(8) yes
C114 H1141 0.950 no
C10 H101 0.950 no
C115 C12 1.546(17) yes
C115 C22 1.512(17) yes
C115 C131 1.519(17) yes
C12 C116 1.387(16) yes
C12 C119 1.391(16) yes
C116 C117 1.376(17) yes
C116 H1161 0.950 no
C117 C15 1.374(17) yes
C117 H1171 0.950 no
C15 C118 1.390(17) yes
C15 C120 1.511(18) yes
C118 C119 1.376(16) yes
C118 H1181 0.950 no
C119 H1191 0.950 no
C120 C121 1.521(18) yes
C120 C122 1.54(2) yes
C120 C123 1.506(18) yes
C121 H1212 0.950 no
C121 H1213 0.950 no
C121 H1211 0.950 no
C122 H1223 0.950 no
C122 H1221 0.950 no
C122 H1222 0.950 no
C123 H1231 0.950 no
C123 H1232 0.950 no
C123 H1233 0.950 no
C22 C124 1.388(17) yes
C22 C127 1.361(18) yes
C124 C125 1.417(17) yes
C124 H1241 0.950 no
C125 C25 1.384(19) yes
C125 H1251 0.950 no
C25 C126 1.373(18) yes
C25 C128 1.499(18) yes
C126 C127 1.415(17) yes
C126 H1261 0.950 no
C127 H1271 0.950 no
C128 C129 1.53(2) yes
C128 C30 1.49(2) yes
C128 C130 1.46(2) yes
C129 H1292 0.950 no
C129 H1293 0.950 no
C129 H1291 0.950 no
C30 H302 0.950 no
C30 H301 0.950 no
C30 H303 0.950 no
C130 H1302 0.950 no
C130 H1303 0.950 no
C130 H1301 0.950 no
C131 C33 1.382(16) yes
C131 C135 1.391(16) yes
C33 C132 1.365(17) yes
C33 H331 0.950 no
C132 C133 1.377(17) yes
C132 H1321 0.950 no
C133 C134 1.358(17) yes
C133 C136 1.528(18) yes
C134 C135 1.382(17) yes
C134 H1341 0.950 no
C135 H1351 0.950 no
C136 C137 1.488(19) yes
C136 C40 1.544(19) yes
C136 C138 1.536(19) yes
C137 H1371 0.950 no
C137 H1373 0.950 no
C137 H1372 0.950 no
C40 H402 0.950 no
C40 H401 0.950 no
C40 H403 0.950 no
C138 H1382 0.950 no
C138 H1383 0.950 no
C138 H1381 0.950 no
C139 C43 1.384(8) yes
C139 C89 1.393(8) yes
C43 C140 1.389(8) yes
C43 H433 0.947 no
C140 C45 1.425(17) yes
C140 C88 1.401(8) yes
C45 N46 1.322(16) yes
C45 C49 1.376(16) yes
N46 N47 1.329(14) yes
N46 C87 1.473(16) yes
N47 N48 1.321(13) yes
N48 C49 1.309(14) yes
N48 C50 1.431(15) yes
C49 H491 0.950 no
C50 C51 1.366(16) yes
C50 C86 1.343(16) yes
C51 C52 1.360(16) yes
C51 H511 0.950 no
C52 C53 1.412(15) yes
C52 H521 0.950 no
C53 C54 1.529(16) yes
C53 C85 1.392(15) yes
C54 C55 1.550(16) yes
C54 C65 1.560(16) yes
C54 C75 1.527(14) yes
C55 C56 1.382(15) yes
C55 C60 1.378(15) yes
C56 C57 1.387(16) yes
C56 H561 0.950 no
C57 C58 1.390(16) yes
C57 H571 0.950 no
C58 C59 1.419(16) yes
C58 C61 1.557(17) yes
C59 C60 1.378(16) yes
C59 H591 0.950 no
C60 H601 0.950 no
C61 C62 1.47(2) yes
C61 C63 1.51(2) yes
C61 C64 1.469(18) yes
C62 H622 0.950 no
C62 H623 0.950 no
C62 H621 0.950 no
C63 H631 0.950 no
C63 H633 0.950 no
C63 H632 0.950 no
C64 H642 0.950 no
C64 H641 0.950 no
C64 H643 0.950 no
C65 C66 1.389(16) yes
C65 C70 1.358(15) yes
C66 C67 1.391(17) yes
C66 H661 0.950 no
C67 C68 1.346(15) yes
C67 H671 0.950 no
C68 C69 1.412(15) yes
C68 C71 1.543(17) yes
C69 C70 1.396(16) yes
C69 H691 0.950 no
C70 H701 0.950 no
C71 C72 1.553(17) yes
C71 C73 1.500(16) yes
C71 C74 1.536(16) yes
C72 H721 0.950 no
C72 H723 0.950 no
C72 H722 0.950 no
C73 H732 0.950 no
C73 H731 0.950 no
C73 H733 0.950 no
C74 H742 0.950 no
C74 H743 0.950 no
C74 H741 0.950 no
C75 C76 1.394(8) yes
C75 C80 1.385(8) yes
C76 C77 1.396(8) yes
C76 H761 0.950 no
C77 C78 1.395(8) yes
C77 H771 0.950 no
C78 C79 1.389(8) yes
C78 C81 1.519(16) yes
C79 C80 1.390(8) yes
C79 H791 0.950 no
C80 H801 0.950 no
C81 C82 1.53(2) yes
C81 C83 1.55(2) yes
C81 C84 1.49(2) yes
C82 H821 0.950 no
C82 H823 0.950 no
C82 H822 0.950 no
C83 H832 0.950 no
C83 H831 0.950 no
C83 H833 0.950 no
C84 H841 0.950 no
C84 H843 0.950 no
C84 H842 0.950 no
C85 C86 1.386(16) yes
C85 H851 0.950 no
C86 H861 0.950 no
C87 H873 0.950 no
C87 H871 0.950 no
C87 H872 0.950 no
C88 C109 1.393(9) yes
C88 H881 0.950 no
C89 C109 1.394(9) yes
C89 H891 0.950 no
C109 H1091 0.950 no
C223 C224 1.520(9) yes
C223 H2231 0.950 no
C223 H2232 0.950 no
C224 O225 1.430(9) yes
C224 H2241 0.950 no
C224 H2242 0.950 no
O225 C226 1.425(9) yes
C226 C227 1.522(9) yes
C226 H2261 0.950 no
C226 H2262 0.950 no
C227 C228 1.301(16) yes
C227 H2271 0.950 no
C228 C229 1.516(9) yes
C228 H2281 0.950 no
C229 O230 1.428(9) yes
C229 H2291 0.950 no
C229 H2292 0.950 no
O230 C231 1.425(9) yes
C231 C232 1.523(9) yes
C231 H2311 0.950 no
C231 H2312 0.950 no
C232 O233 1.39(4) yes
C232 H2321 0.950 no
C232 H2322 0.950 no
O233 C234 1.379(9) yes
C234 C235 1.401(9) yes
C234 C239 1.394(9) yes
C235 C236 1.399(9) yes
C235 H2351 0.950 no
C239 C238 1.396(9) yes
C239 H2391 0.950 no
C238 C237 1.400(9) yes
C238 H2381 0.950 no
C236 C237 1.395(9) yes
C236 H2361 0.950 no
C237 O240 1.374(8) yes
O240 C241 1.394(9) yes
C241 C242 1.518(9) yes
C241 H2412 0.950 no
C241 H2411 0.950 no
C242 H2422 0.950 no
C242 H2421 0.950 no

loop_
_geom_hbond_atom_site_label_D
_geom_hbond_atom_site_label_H
_geom_hbond_atom_site_label_A
_geom_hbond_site_symmetry_A
_geom_hbond_angle_DHA
_geom_hbond_distance_DH
_geom_hbond_distance_HA
_geom_hbond_distance_DA
_geom_hbond_publ_flag
C13 H132 O240 1_655 132.7(6) 0.950 2.428 3.15(3) yes
C114 H1141 C135 . 127.6(4) 0.950 2.402 3.08(3) yes
C119 H1191 C127 . 122.1(4) 0.950 2.470 3.08(3) yes
C122 H1223 O46 2_566 159.2(5) 0.950 2.360 3.27(3) yes
C124 H1241 C112 . 121.4(4) 0.950 2.596 3.20(3) yes
C33 H331 C116 . 125.3(4) 0.950 2.452 3.10(3) yes
C56 H561 O1 1_545 143.5(4) 0.950 2.463 3.28(3) yes
C56 H561 C52 . 127.9(4) 0.950 2.463 3.14(3) yes
C80 H801 C66 . 125.2(4) 0.950 2.385 3.03(3) yes
C85 H851 C76 . 127.8(3) 0.950 2.396 3.07(3) yes
C88 H881 O25 . 140.3(11) 0.950 2.339 3.13(3) yes
C39 H2391 O2 1_445 131(5) 0.845 2.526 3.14(3) yes
C239 H2391 O2 1_445 121.4(5) 0.950 2.526 3.13(3) yes
C42 H2422 O25 1_565 162.6(18) 0.967 2.575 3.51(3) yes
C42 H2422 O225 1_565 159(2) 0.967 2.456 3.38(3) yes
C242 H2422 O25 1_565 169.6(9) 0.950 2.575 3.51(3) yes
C242 H2422 O225 1_565 158.2(5) 0.950 2.456 3.36(3) yes
C17 H171 O1 1_545 175.0(5) 0.950 2.404 3.35(3) yes
C32 H322 C109 . 163.3(10) 0.950 2.470 3.39(3) yes

loop_
_oxford_twin_element_scale_factors
0.905(5)
0.095(5)
